data_4114962
loop_
_publ_author_name
'John M. Humphrey'
'Yusheng Liao'
'Amjad Ali'
'Tobias Rein'
'Yue-Ling Wong'
'Hui-Ju Chen'
'Anne K. Courtney'
'Stephen F. Martin'

_publ_section_title
;
 Enantioselective Total Syntheses of Manzamine A and Related Alkaloids
;
_journal_name_full 'Journal of the American Chemical Society'
_journal_page_first 8584
_journal_page_last 8592
_journal_paper_doi 10.1021/ja0202964
_journal_volume 124
_journal_year 2002
_chemical_formula_sum 'C21 H31.6 I N2 O1.3'
_chemical_formula_weight 459.8
_chemical_name_systematic
; 
 ? 
;
_space_group_IT_number 61
_symmetry_cell_setting orthorhombic
_symmetry_space_group_name_Hall '-P 2ac 2ab'
_symmetry_space_group_name_H-M 'P b c a'
_atom_sites_solution_hydrogens geom
_atom_sites_solution_primary direct
_atom_sites_solution_secondary difmap
_audit_creation_method SHELXL-97
_cell_angle_alpha 90.00
_cell_angle_beta 90.00
_cell_angle_gamma 90.00
_cell_formula_units_Z 8
_cell_length_a 9.908(4)
_cell_length_b 10.763(4)
_cell_length_c 38.02(2)
_cell_measurement_reflns_used 32
_cell_measurement_temperature 183(2)
_cell_measurement_theta_max 9.3
_cell_measurement_theta_min 7
_cell_volume 4054(3)
_computing_structure_refinement 'SHELXL-93 (Sheldrick, 1993)'
_computing_structure_solution 'SHELXS-86 (Sheldrick, 1990)'
_diffrn_ambient_temperature 183(2)
_diffrn_measurement_device_type 'Siemens P3'
_diffrn_measurement_method \w-scan
_diffrn_radiation_monochromator graphite
_diffrn_radiation_source 'normal-focus sealed tube'
_diffrn_radiation_type MoK\a
_diffrn_radiation_wavelength 0.71073
_diffrn_reflns_av_R_equivalents 0.0000
_diffrn_reflns_av_sigmaI/netI 0.0473
_diffrn_reflns_limit_h_max 12
_diffrn_reflns_limit_h_min -12
_diffrn_reflns_limit_k_max 13
_diffrn_reflns_limit_k_min 0
_diffrn_reflns_limit_l_max 47
_diffrn_reflns_limit_l_min -47
_diffrn_reflns_number 8840
_diffrn_reflns_theta_max 26.25
_diffrn_reflns_theta_min 2
_diffrn_standards_decay_% 2
_diffrn_standards_interval_count 96
_diffrn_standards_number 4
_exptl_absorpt_coefficient_mu 1.59
_exptl_absorpt_correction_T_max .85
_exptl_absorpt_correction_T_min .80
_exptl_absorpt_correction_type gaussian
_exptl_crystal_colour colorless
_exptl_crystal_density_diffrn 1.51
_exptl_crystal_description needle
_exptl_crystal_F_000 1880
_exptl_crystal_size_max .52
_exptl_crystal_size_mid .13
_exptl_crystal_size_min .13
_refine_diff_density_max 0.63
_refine_diff_density_min -0.53
_refine_ls_extinction_method none
_refine_ls_goodness_of_fit_ref 1.428
_refine_ls_hydrogen_treatment constr
_refine_ls_matrix_type full
_refine_ls_number_parameters 346
_refine_ls_number_reflns 3575
_refine_ls_number_restraints 0
_refine_ls_R_factor_gt 0.0486
_refine_ls_shift/su_max 0.000
_refine_ls_shift/su_mean 0.000
_refine_ls_structure_factor_coef F
_refine_ls_weighting_details 'calc w=1/[\s^2^(Fo)+(0.0004(Fo^2^))]'
_refine_ls_weighting_scheme calc
_refine_ls_wR_factor_gt 0.0513
_reflns_number_gt 2598
_reflns_number_total 4119
_reflns_threshold_expression >2sigma(I)
_cod_data_source_file ja0202964_3.cif
_cod_data_source_block Compound36
_cod_original_formula_sum 'C21 H31.6 N2 O1.3 I'
_cod_database_code 4114962

loop_
_symmetry_equiv_pos_as_xyz
'x, y, z'
1/2-X,-Y,1/2+Z
1/2+X,1/2-Y,-Z
-X,1/2+Y,1/2-Z
'-x, -y, -z'
'1/2+X, Y,1/2-Z'
'1/2-X,1/2+Y, Z'
X,1/2-Y,1/2+Z

loop_
_atom_site_aniso_label
_atom_site_aniso_U_11
_atom_site_aniso_U_22
_atom_site_aniso_U_33
_atom_site_aniso_U_12
_atom_site_aniso_U_13
_atom_site_aniso_U_23
I 0.0322(2) 0.0823(4) 0.0359(2) -0.0076(3) 0.0004(2) 0.0123(3)
C1 0.026(3) 0.023(4) 0.032(3) -0.004(3) 0.007(3) -0.007(3)
N2 0.030(3) 0.031(3) 0.028(2) -0.005(2) 0.010(2) -0.007(2)
C3 0.034(3) 0.033(4) 0.031(3) -0.004(3) 0.001(3) -0.008(3)
C4 0.030(3) 0.025(4) 0.033(3) -0.005(3) 0.002(3) -0.001(3)
C4A 0.027(3) 0.018(3) 0.028(3) -0.001(2) 0.005(2) 0.001(2)
C5 0.023(3) 0.031(4) 0.024(3) -0.005(3) 0.005(2) -0.002(3)
C6 0.034(3) 0.034(4) 0.025(3) 0.008(3) -0.003(3) 0.003(3)
C7 0.041(4) 0.024(4) 0.038(3) 0.002(3) 0.010(3) -0.006(3)
C7A 0.028(3) 0.020(4) 0.027(3) -0.006(3) 0.007(2) -0.000(2)
N8 0.028(2) 0.030(3) 0.025(2) -0.000(2) 0.005(2) 0.000(2)
C9 0.055(4) 0.045(5) 0.029(3) 0.006(4) 0.000(3) 0.012(4)
C10 0.026(3) 0.028(4) 0.033(3) 0.004(3) 0.000(3) 0.003(3)
C10A 0.024(3) 0.018(3) 0.028(3) -0.003(2) 0.005(2) 0.003(2)
C11 0.038(4) 0.038(4) 0.026(3) -0.006(3) 0.009(3) -0.001(3)
C12 0.030(3) 0.035(4) 0.029(3) -0.000(3) 0.011(3) 0.006(3)
C13 0.031(3) 0.052(5) 0.034(3) 0.001(4) 0.008(3) 0.009(3)
C14 0.041(4) 0.040(5) 0.066(5) 0.009(4) 0.023(4) 0.009(4)
C15 0.044(4) 0.042(5) 0.046(4) -0.007(4) 0.024(3) -0.011(4)
C16 0.054(4) 0.047(5) 0.028(3) -0.008(4) 0.011(3) -0.005(3)
C17 0.041(3) 0.046(4) 0.033(3) 0.007(4) 0.002(3) 0.006(4)
C18 0.025(3) 0.060(6) 0.054(4) 0.010(3) -0.005(3) -0.010(4)
C20 0.029(3) 0.056(6) 0.040(4) -0.006(4) 0.010(3) -0.003(4)
C21 0.043(4) 0.047(5) 0.032(4) -0.009(4) 0.007(3) -0.015(4)
O19 0.038(4) 0.057(5) 0.046(4) 0.014(3) -0.011(3) -0.003(3)

loop_
_atom_site_label
_atom_site_type_symbol
_atom_site_fract_x
_atom_site_fract_y
_atom_site_fract_z
_atom_site_U_iso_or_equiv
_atom_site_occupancy
I I 0.96336(4) 0.31415(5) 0.441030(10) 0.0502(2) 1
C1 C 0.7830(6) 0.2591(6) 0.6386(2) 0.027(2) 1
N2 N 0.7628(5) 0.3655(5) 0.66161(12) 0.029(2) 1
C3 C 0.8952(7) 0.4056(7) 0.6756(2) 0.033(2) 1
C4 C 0.9841(6) 0.4458(6) 0.6454(2) 0.029(2) 1
C4A C 1.0118(6) 0.3414(5) 0.6188(2) 0.025(2) 1
C5 C 1.1117(6) 0.2422(6) 0.63160(14) 0.026(2) 1
C6 C 1.0970(7) 0.1233(6) 0.6234(2) 0.031(2) 1
C7 C 0.9786(7) 0.0679(6) 0.6048(2) 0.034(2) 1
C7A C 0.8876(6) 0.1623(5) 0.58738(14) 0.025(2) 1
N8 N 0.9254(5) 0.1967(5) 0.54905(11) 0.0277(15) 1
C9 C 0.8727(8) 0.3289(7) 0.5446(2) 0.043(2) 1
C10 C 0.8093(7) 0.3683(7) 0.5790(2) 0.029(2) 1
C10A C 0.8745(5) 0.2853(5) 0.60686(14) 0.023(2) 1
C11 C 0.6702(7) 0.3261(7) 0.6905(2) 0.034(2) 1
C12 C 0.6390(6) 0.4270(6) 0.7162(2) 0.031(2) 1
C13 C 0.5414(7) 0.5156(7) 0.7084(2) 0.039(2) 1
C14 C 0.5124(8) 0.6102(7) 0.7318(2) 0.049(3) 1
C15 C 0.5792(7) 0.6179(7) 0.7631(2) 0.044(2) 1
C16 C 0.6762(7) 0.5309(7) 0.7719(2) 0.043(2) 1
C17 C 0.7035(7) 0.4357(6) 0.7485(2) 0.040(2) 1
C18 C 1.2359(6) 0.2895(7) 0.6492(2) 0.046(3) 1
C20 C 1.0738(6) 0.1961(9) 0.5415(2) 0.042(3) 1
C21 C 0.8579(8) 0.1093(8) 0.5244(2) 0.041(2) 1
O19 O 1.3427(6) 0.2135(7) 0.6505(2) 0.047(2) .69
O19A O 1.321(2) 0.3422(13) 0.6291(4) 0.043(4) .31
O1A O 0.743(3) 0.038(3) 0.4492(7) 0.138(10) .3

loop_
_atom_type_symbol
_atom_type_description
_atom_type_scat_dispersion_real
_atom_type_scat_dispersion_imag
_atom_type_scat_source
C C 0.0033 0.0016 'International Tables Vol C Tables 4.2.6.8 and 6.1.1.4'
H H 0.0000 0.0000 'International Tables Vol C Tables 4.2.6.8 and 6.1.1.4'
N N 0.0061 0.0033 'International Tables Vol C Tables 4.2.6.8 and 6.1.1.4'
O O 0.0106 0.0060 'International Tables Vol C Tables 4.2.6.8 and 6.1.1.4'
I I -0.4742 1.8119 'International Tables Vol C Tables 4.2.6.8 and 6.1.1.4'

loop_
_geom_angle_atom_site_label_1
_geom_angle_atom_site_label_2
_geom_angle_atom_site_label_3
_geom_angle
N2 C1 C10A 114.1(5)
C3 N2 C11 111.3(4)
C3 N2 C1 108.9(5)
C11 N2 C1 107.6(5)
C4 C3 N2 109.2(5)
C4A C4 C3 113.2(5)
C5 C4A C10A 112.7(5)
C5 C4A C4 114.6(5)
C10A C4A C4 108.7(5)
C6 C5 C18 121.7(6)
C6 C5 C4A 121.8(5)
C18 C5 C4A 115.9(6)
C7 C6 C5 125.6(6)
C7A C7 C6 114.1(5)
N8 C7A C10A 105.7(4)
N8 C7A C7 115.4(5)
C10A C7A C7 114.9(5)
C9 N8 C20 108.6(6)
C9 N8 C21 111.5(5)
C9 N8 C7A 104.1(4)
C20 N8 C21 108.5(5)
C20 N8 C7A 114.7(5)
C21 N8 C7A 109.5(5)
C10 C9 N8 108.0(5)
C10A C10 C9 105.1(5)
C1 C10A C4A 111.0(4)
C1 C10A C7A 105.8(5)
C1 C10A C10 113.8(5)
C4A C10A C7A 113.9(5)
C4A C10A C10 110.2(5)
C7A C10A C10 101.9(4)
C12 C11 N2 113.7(5)
C13 C12 C17 117.6(6)
C13 C12 C11 120.2(5)
C17 C12 C11 122.2(6)
C14 C13 C12 120.8(6)
C15 C14 C13 120.4(7)
C16 C15 C14 120.5(7)
C17 C16 C15 118.8(6)
C12 C17 C16 121.9(6)
O19 C18 O19A 76.9(8)
O19 C18 C5 117.5(7)
O19A C18 C5 115.5(8)
O19A O19 C18 49.6(7)
C18 O19A O19 53.5(7)

loop_
_geom_bond_atom_site_label_1
_geom_bond_atom_site_label_2
_geom_bond_distance
N2 C1 1.455(8)
C10A C1 1.536(8)
C3 N2 1.479(8)
C11 N2 1.494(8)
C4 C3 1.509(9)
C4A C4 1.537(8)
C5 C4A 1.535(8)
C10A C4A 1.556(8)
C6 C5 1.325(9)
C18 C5 1.490(9)
C7 C6 1.493(9)
C7A C7 1.512(9)
N8 C7A 1.549(7)
C10A C7A 1.522(8)
C9 N8 1.525(9)
C20 N8 1.499(8)
C21 N8 1.486(9)
C10 C9 1.510(10)
C10A C10 1.530(9)
C12 C11 1.493(9)
C13 C12 1.390(9)
C17 C12 1.387(9)
C14 C13 1.382(10)
C15 C14 1.365(11)
C16 C15 1.382(10)
C17 C16 1.384(10)
O19 C18 1.339(10)
O19A C18 1.27(2)
O19A O19 1.62(2)
